data_7205286
loop_
_publ_author_name
'Lago, Ana Bel\'en'
'Carballo, Rosa'
'Fern\'andez-Hermida, Nuria'
'V\'azquez-L\'opez, Ezequiel M.'

_publ_section_title
;
 Mononuclear discrete complexes and coordination polymers based on
 metal(ii) chelidonate complexes with aromatic N,N-chelating ligands
;
_journal_issue 3
_journal_name_full CrystEngComm
_journal_page_first 941
_journal_paper_doi 10.1039/c0ce00330a
_journal_volume 13
_journal_year 2011
_chemical_formula_sum 'C17 H10 Cu N2 O6'
_chemical_formula_weight 401.81
_chemical_name_systematic
;
?
;
_space_group_IT_number 14
_symmetry_cell_setting monoclinic
_symmetry_space_group_name_Hall '-P 2ybc'
_symmetry_space_group_name_H-M 'P 1 21/c 1'
_atom_sites_solution_hydrogens geom
_atom_sites_solution_primary direct
_atom_sites_solution_secondary difmap
_audit_creation_method SHELXL-97
_cell_angle_alpha 90.00
_cell_angle_beta 104.034(2)
_cell_angle_gamma 90.00
_cell_formula_units_Z 4
_cell_length_a 9.6342(14)
_cell_length_b 12.1379(17)
_cell_length_c 13.3493(19)
_cell_measurement_temperature 293(2)
_cell_volume 1514.5(4)
_computing_cell_refinement 'Bruker SMART'
_computing_data_collection 'Bruker SMART'
_computing_data_reduction 'Bruker SAINT'
_computing_molecular_graphics 'Bruker SHELXTL'
_computing_publication_material 'Bruker SHELXTL'
_computing_structure_refinement 'SHELXL-97 (Sheldrick, 1997)'
_computing_structure_solution 'SHELXS-97 (Sheldrick, 1990)'
_diffrn_ambient_temperature 293(2)
_diffrn_measured_fraction_theta_full 0.971
_diffrn_measured_fraction_theta_max 0.971
_diffrn_measurement_device_type 'CCD area detector'
_diffrn_measurement_method 'phi and omega scans'
_diffrn_radiation_monochromator graphite
_diffrn_radiation_source 'fine-focus sealed tube'
_diffrn_radiation_type MoK\a
_diffrn_radiation_wavelength 0.71073
_diffrn_reflns_av_R_equivalents 0.0652
_diffrn_reflns_av_sigmaI/netI 0.0886
_diffrn_reflns_limit_h_max 11
_diffrn_reflns_limit_h_min -12
_diffrn_reflns_limit_k_max 12
_diffrn_reflns_limit_k_min -15
_diffrn_reflns_limit_l_max 16
_diffrn_reflns_limit_l_min -17
_diffrn_reflns_number 9331
_diffrn_reflns_theta_full 28.07
_diffrn_reflns_theta_max 28.07
_diffrn_reflns_theta_min 2.18
_exptl_absorpt_coefficient_mu 1.483
_exptl_absorpt_correction_T_max 1.000000
_exptl_absorpt_correction_T_min 0.607355
_exptl_absorpt_correction_type multi-scan
_exptl_crystal_colour blue
_exptl_crystal_density_diffrn 1.762
_exptl_crystal_density_method 'not measured'
_exptl_crystal_description prism
_exptl_crystal_F_000 812
_exptl_crystal_size_max 0.30
_exptl_crystal_size_mid 0.28
_exptl_crystal_size_min 0.11
_refine_diff_density_max 0.613
_refine_diff_density_min -0.466
_refine_diff_density_rms 0.089
_refine_ls_extinction_method none
_refine_ls_goodness_of_fit_ref 0.873
_refine_ls_hydrogen_treatment constr
_refine_ls_matrix_type full
_refine_ls_number_parameters 235
_refine_ls_number_reflns 3569
_refine_ls_number_restraints 0
_refine_ls_restrained_S_all 0.873
_refine_ls_R_factor_all 0.0901
_refine_ls_R_factor_gt 0.0494
_refine_ls_shift/su_max 0.001
_refine_ls_shift/su_mean 0.000
_refine_ls_structure_factor_coef Fsqd
_refine_ls_weighting_details 'calc w=1/[\s^2^(Fo^2^)+(0.1000P)^2^+0.0000P] where P=(Fo^2^+2Fc^2^)/3'
_refine_ls_weighting_scheme calc
_refine_ls_wR_factor_gt 0.1310
_refine_ls_wR_factor_ref 0.1538
_reflns_number_gt 2348
_reflns_number_total 3569
_reflns_threshold_expression >2sigma(I)
_cod_data_source_file C0CE00330A.TXT
_cod_data_source_block 1
_cod_depositor_comments
;
The following automatic conversions were performed:
'_symmetry_cell_setting' value 'Monoclinic' changed to 'monoclinic'
according to '/home/saulius/struct/CIF-dictionaries/cif_core.dic'
dictionary named 'cif_core.dic' version 2.4.1 from 2010-06-29.

Automatic conversion script
Id: cif_fix_enum 1555 2011-01-17 13:19:09Z saulius 
;
_cod_original_sg_symbol_H-M P2(1)/c
_cod_database_code 7205286

loop_
_symmetry_equiv_pos_as_xyz
'x, y, z'
'-x, y+1/2, -z+1/2'
'-x, -y, -z'
'x, -y-1/2, z-1/2'

loop_
_atom_site_label
_atom_site_type_symbol
_atom_site_fract_x
_atom_site_fract_y
_atom_site_fract_z
_atom_site_U_iso_or_equiv
_atom_site_adp_type
_atom_site_occupancy
_atom_site_symmetry_multiplicity
_atom_site_calc_flag
_atom_site_refinement_flags
_atom_site_disorder_assembly
_atom_site_disorder_group
Cu Cu 0.35350(5) 0.97815(4) 0.54270(4) 0.02767(18) Uani 1 1 d . . .
O1 O 0.5048(3) 0.8076(2) 0.9040(2) 0.0299(6) Uani 1 1 d . . .
O3 O 0.7681(4) 1.0607(3) 1.0269(3) 0.0666(12) Uani 1 1 d . . .
O4 O 0.4375(4) 0.9823(2) 0.6876(2) 0.0382(7) Uani 1 1 d . . .
O5 O 0.3312(4) 0.8243(3) 0.7124(3) 0.0548(9) Uani 1 1 d . . .
O6 O 0.4852(3) 0.6266(2) 1.0061(2) 0.0320(7) Uani 1 1 d . . .
O7 O 0.6336(4) 0.6932(3) 1.1501(2) 0.0458(8) Uani 1 1 d . . .
C1 C 0.5144(4) 0.9005(3) 0.8475(3) 0.0304(9) Uani 1 1 d . . .
C2 C 0.5996(5) 0.9854(4) 0.8858(3) 0.0342(10) Uani 1 1 d . . .
H2 H 0.6007 1.0469 0.8445 0.041 Uiso 1 1 calc R . .
C3 C 0.6894(5) 0.9838(4) 0.9891(4) 0.0396(10) Uani 1 1 d . . .
C4 C 0.6752(4) 0.8833(3) 1.0448(3) 0.0343(10) Uani 1 1 d . . .
H4 H 0.7299 0.8745 1.1120 0.041 Uiso 1 1 calc R . .
C5 C 0.5859(4) 0.8038(3) 1.0017(3) 0.0268(8) Uani 1 1 d . . .
C11 C 0.4170(5) 0.8987(4) 0.7404(3) 0.0346(10) Uani 1 1 d . . .
C51 C 0.5667(4) 0.6991(3) 1.0609(3) 0.0300(9) Uani 1 1 d . . .
N1 N 0.2138(4) 1.0947(3) 0.5540(3) 0.0302(8) Uani 1 1 d . . .
N2 N 0.2248(4) 0.9656(3) 0.4018(3) 0.0310(8) Uani 1 1 d . . .
C12 C 0.2232(5) 1.1611(3) 0.6360(3) 0.0363(10) Uani 1 1 d . . .
H12 H 0.3013 1.1540 0.6924 0.044 Uiso 1 1 calc R . .
C13 C 0.1207(5) 1.2392(4) 0.6392(4) 0.0455(12) Uani 1 1 d . . .
H13 H 0.1300 1.2853 0.6961 0.055 Uiso 1 1 calc R . .
C14 C 0.0042(6) 1.2476(4) 0.5562(4) 0.0516(13) Uani 1 1 d . . .
H14 H -0.0676 1.2984 0.5576 0.062 Uiso 1 1 calc R . .
C15 C -0.0065(5) 1.1811(4) 0.4709(4) 0.0442(11) Uani 1 1 d . . .
H15 H -0.0848 1.1865 0.4145 0.053 Uiso 1 1 calc R . .
C16 C 0.1020(4) 1.1061(3) 0.4711(3) 0.0313(9) Uani 1 1 d . . .
C17 C 0.1096(4) 1.0338(3) 0.3829(3) 0.0317(9) Uani 1 1 d . . .
C18 C 0.0123(5) 1.0361(4) 0.2888(4) 0.0401(11) Uani 1 1 d . . .
H18 H -0.0675 1.0817 0.2779 0.048 Uiso 1 1 calc R . .
C19 C 0.0356(5) 0.9687(4) 0.2099(4) 0.0450(12) Uani 1 1 d . . .
H19 H -0.0269 0.9706 0.1448 0.054 Uiso 1 1 calc R . .
C20 C 0.1513(5) 0.8998(4) 0.2293(4) 0.0422(11) Uani 1 1 d . . .
H20 H 0.1671 0.8532 0.1779 0.051 Uiso 1 1 calc R . .
C21 C 0.2451(5) 0.8998(4) 0.3265(3) 0.0369(10) Uani 1 1 d . . .
H21 H 0.3238 0.8530 0.3393 0.044 Uiso 1 1 calc R . .

loop_
_atom_site_aniso_label
_atom_site_aniso_U_11
_atom_site_aniso_U_22
_atom_site_aniso_U_33
_atom_site_aniso_U_23
_atom_site_aniso_U_13
_atom_site_aniso_U_12
Cu 0.0274(3) 0.0288(3) 0.0235(3) 0.0018(2) -0.00022(19) 0.0065(2)
O1 0.0287(15) 0.0319(15) 0.0229(14) 0.0018(11) -0.0055(11) -0.0047(12)
O3 0.072(3) 0.047(2) 0.059(2) 0.0181(18) -0.026(2) -0.033(2)
O4 0.0496(19) 0.0338(16) 0.0273(15) 0.0054(13) 0.0016(14) 0.0115(14)
O5 0.048(2) 0.068(2) 0.0375(19) 0.0079(17) -0.0113(16) -0.0226(18)
O6 0.0354(16) 0.0306(15) 0.0261(15) 0.0004(11) 0.0000(13) -0.0120(12)
O7 0.058(2) 0.0404(18) 0.0274(16) 0.0070(13) -0.0125(15) -0.0191(16)
C1 0.031(2) 0.033(2) 0.025(2) 0.0054(16) 0.0029(17) 0.0011(17)
C2 0.033(2) 0.034(2) 0.032(2) 0.0112(18) 0.0003(18) -0.0037(18)
C3 0.036(2) 0.035(2) 0.041(3) 0.008(2) -0.003(2) -0.012(2)
C4 0.033(2) 0.036(2) 0.026(2) 0.0044(18) -0.0083(18) -0.0069(18)
C5 0.028(2) 0.030(2) 0.0190(18) 0.0010(15) -0.0008(16) -0.0016(16)
C11 0.030(2) 0.044(3) 0.025(2) 0.0000(19) -0.0020(18) 0.0018(19)
C51 0.030(2) 0.029(2) 0.029(2) 0.0009(17) 0.0008(17) -0.0035(17)
N1 0.0263(18) 0.0303(18) 0.0320(19) 0.0021(14) 0.0034(15) 0.0046(14)
N2 0.0270(18) 0.0313(19) 0.0312(19) 0.0005(15) 0.0001(15) 0.0017(14)
C12 0.036(2) 0.033(2) 0.039(2) 0.0032(19) 0.008(2) 0.0056(19)
C13 0.053(3) 0.036(3) 0.049(3) -0.004(2) 0.017(2) 0.014(2)
C14 0.046(3) 0.039(3) 0.069(4) 0.002(3) 0.013(3) 0.021(2)
C15 0.034(3) 0.040(3) 0.055(3) 0.010(2) 0.005(2) 0.014(2)
C16 0.023(2) 0.031(2) 0.038(2) 0.0070(18) 0.0057(18) 0.0016(16)
C17 0.025(2) 0.032(2) 0.034(2) 0.0075(18) -0.0019(17) -0.0011(17)
C18 0.030(2) 0.040(3) 0.043(3) 0.013(2) -0.005(2) -0.0008(19)
C19 0.039(3) 0.052(3) 0.033(2) 0.008(2) -0.013(2) -0.010(2)
C20 0.038(3) 0.050(3) 0.033(2) -0.004(2) -0.002(2) -0.003(2)
C21 0.034(2) 0.042(3) 0.031(2) -0.0022(19) 0.0006(19) 0.0018(19)

loop_
_atom_type_symbol
_atom_type_description
_atom_type_scat_dispersion_real
_atom_type_scat_dispersion_imag
_atom_type_scat_source
C C 0.0033 0.0016 'International Tables Vol C Tables 4.2.6.8 and 6.1.1.4'
H H 0.0000 0.0000 'International Tables Vol C Tables 4.2.6.8 and 6.1.1.4'
N N 0.0061 0.0033 'International Tables Vol C Tables 4.2.6.8 and 6.1.1.4'
O O 0.0106 0.0060 'International Tables Vol C Tables 4.2.6.8 and 6.1.1.4'
Cu Cu 0.3201 1.2651 'International Tables Vol C Tables 4.2.6.8 and 6.1.1.4'

loop_
_geom_angle_atom_site_label_1
_geom_angle_atom_site_label_2
_geom_angle_atom_site_label_3
_geom_angle
_geom_angle_site_symmetry_1
_geom_angle_site_symmetry_3
_geom_angle_publ_flag
O4 Cu O6 97.46(12) . 4_575 ?
O4 Cu N1 91.91(13) . . ?
O6 Cu N1 169.60(12) 4_575 . ?
O4 Cu N2 166.75(14) . . ?
O6 Cu N2 90.44(13) 4_575 . ?
N1 Cu N2 81.23(14) . . ?
O4 Cu O6 96.02(12) . 2_656 ?
O6 Cu O6 85.56(11) 4_575 2_656 ?
N1 Cu O6 88.99(12) . 2_656 ?
N2 Cu O6 95.19(12) . 2_656 ?
C5 O1 C1 117.3(3) . . ?
C11 O4 Cu 117.0(3) . . ?
C51 O6 Cu 130.7(2) . 4_576 ?
C2 C1 O1 122.7(4) . . ?
C2 C1 C11 123.8(4) . . ?
O1 C1 C11 113.6(3) . . ?
C1 C2 C3 121.7(4) . . ?
O3 C3 C2 123.4(4) . . ?
O3 C3 C4 123.5(4) . . ?
C2 C3 C4 113.1(4) . . ?
C5 C4 C3 121.4(4) . . ?
C4 C5 O1 123.8(4) . . ?
C4 C5 C51 121.8(4) . . ?
O1 C5 C51 114.4(3) . . ?
O5 C11 O4 127.1(4) . . ?
O5 C11 C1 121.4(4) . . ?
O4 C11 C1 111.5(4) . . ?
O7 C51 O6 128.8(4) . . ?
O7 C51 C5 117.0(4) . . ?
O6 C51 C5 114.1(3) . . ?
C12 N1 C16 119.2(4) . . ?
C12 N1 Cu 125.2(3) . . ?
C16 N1 Cu 115.6(3) . . ?
C21 N2 C17 119.2(4) . . ?
C21 N2 Cu 125.8(3) . . ?
C17 N2 Cu 115.0(3) . . ?
N1 C12 C13 122.0(4) . . ?
C14 C13 C12 118.5(4) . . ?
C13 C14 C15 120.3(4) . . ?
C14 C15 C16 118.6(5) . . ?
N1 C16 C15 121.3(4) . . ?
N1 C16 C17 113.9(3) . . ?
C15 C16 C17 124.7(4) . . ?
N2 C17 C18 121.8(4) . . ?
N2 C17 C16 114.1(4) . . ?
C18 C17 C16 124.0(4) . . ?
C17 C18 C19 118.7(4) . . ?
C20 C19 C18 119.2(4) . . ?
C19 C20 C21 119.5(4) . . ?
N2 C21 C20 121.5(4) . . ?

loop_
_geom_bond_atom_site_label_1
_geom_bond_atom_site_label_2
_geom_bond_distance
_geom_bond_site_symmetry_2
_geom_bond_publ_flag
Cu O4 1.908(3) . ?
Cu O6 1.940(3) 4_575 ?
Cu N1 1.983(3) . ?
Cu N2 1.992(4) . ?
Cu O6 2.564(3) 2_656 ?
O1 C5 1.349(4) . ?
O1 C1 1.372(5) . ?
O3 C3 1.231(5) . ?
O4 C11 1.278(5) . ?
O5 C11 1.220(5) . ?
O6 C51 1.284(5) . ?
O6 Cu 1.940(3) 4_576 ?
O7 C51 1.210(5) . ?
C1 C2 1.339(6) . ?
C1 C11 1.509(6) . ?
C2 C3 1.440(6) . ?
C3 C4 1.452(6) . ?
C4 C5 1.328(5) . ?
C5 C51 1.531(5) . ?
N1 C12 1.345(5) . ?
N1 C16 1.351(5) . ?
N2 C21 1.335(5) . ?
N2 C17 1.358(5) . ?
C12 C13 1.377(6) . ?
C13 C14 1.376(7) . ?
C14 C15 1.379(7) . ?
C15 C16 1.385(6) . ?
C16 C17 1.485(6) . ?
C17 C18 1.374(6) . ?
C18 C19 1.393(7) . ?
C19 C20 1.368(7) . ?
C20 C21 1.389(6) . ?
